data_2100722
loop_
_publ_author_name
'Podlozhenov, Sergey'
'Graetsch, Heribert A.'
'Schneider, Julius'
'Ulex, Michael'
'Woehlecke, Manfred'
'Betzler, Klaus'

_publ_section_title
;
 Structure of strontium barium niobate
 Sr~<i>x~</i>Ba~1{-~<i>x</i>}Nb~2~O~6~ (SBN) in the composition range
 0.32 {\/leq} <i>x</i> {\/leq} 0.82
;
_journal_coeditor_code WS5047
_journal_issue 6
_journal_name_full 'Acta Crystallographica Section B'
_journal_page_first 960
_journal_page_last 965
_journal_paper_doi 10.1107/S0108768106038869
_journal_volume 62
_journal_year 2006
_chemical_formula_moiety 'Ba0.14 Nb2 O6 Sr0.86'
_chemical_formula_sum 'Ba0.14 Nb2 O6 Sr0.86'
_chemical_formula_weight 378.29
_chemical_name_systematic
;
 ?
;
_space_group_IT_number 100
_symmetry_cell_setting tetragonal
_symmetry_space_group_name_Hall 'P 4 -2ab'
_symmetry_space_group_name_H-M 'P 4 b m'
_atom_sites_solution_primary direct
_atom_sites_solution_secondary difmap
_audit_creation_method SHELXL-97
_cell_angle_alpha 90.00
_cell_angle_beta 90.00
_cell_angle_gamma 90.00
_cell_formula_units_Z 5
_cell_length_a 12.4179(9)
_cell_length_b 12.4179(9)
_cell_length_c 3.9074(5)
_cell_measurement_reflns_used 5511
_cell_measurement_temperature 298(2)
_cell_measurement_theta_max 40
_cell_measurement_theta_min 3
_cell_volume 602.54(10)
_computing_cell_refinement 'CrysAlisCCD Oxford Diffraction, 2002)'
_computing_data_collection 'CrysAlisCCD Oxford Diffraction, 2002)'
_computing_data_reduction 'CrysAlisRED Oxford Diffraction, 2002)'
_computing_publication_material 'WinGX (Farrugia, 1999)'
_computing_structure_refinement 'SHELXL-97 (Sheldrick, 1997)'
_diffrn_ambient_temperature 298(2)
_diffrn_measured_fraction_theta_full 0.997
_diffrn_measured_fraction_theta_max 0.970
_diffrn_measurement_device_type 'Xcalibur CCD'
_diffrn_measurement_method '\w and \f'
_diffrn_radiation_monochromator graphite
_diffrn_radiation_source 'fine-focus sealed tube'
_diffrn_radiation_type MoK\a
_diffrn_radiation_wavelength 0.71073
_diffrn_reflns_av_R_equivalents 0.0599
_diffrn_reflns_av_sigmaI/netI 0.0807
_diffrn_reflns_limit_h_max 22
_diffrn_reflns_limit_h_min -22
_diffrn_reflns_limit_k_max 23
_diffrn_reflns_limit_k_min -19
_diffrn_reflns_limit_l_max 7
_diffrn_reflns_limit_l_min -7
_diffrn_reflns_number 11273
_diffrn_reflns_theta_full 25.00
_diffrn_reflns_theta_max 43.25
_diffrn_reflns_theta_min 3.28
_diffrn_standards_decay_% 0
_exptl_absorpt_coefficient_mu 15.131
_exptl_absorpt_correction_T_max 0.169
_exptl_absorpt_correction_T_min 0.099
_exptl_absorpt_correction_type numerical
_exptl_absorpt_process_details 'after shape optimisation'
_exptl_crystal_colour colourless
_exptl_crystal_density_diffrn 5.216
_exptl_crystal_density_method 'not measured'
_exptl_crystal_description sphere
_exptl_crystal_F_000 852.8
_exptl_crystal_size_max 0.17
_exptl_crystal_size_mid 0.17
_exptl_crystal_size_min 0.12
_exptl_crystal_size_rad 0.086
_refine_diff_density_max 3.629
_refine_diff_density_min -3.538
_refine_ls_abs_structure_details 'Flack H D (1983), 891 Friedel pairs'
_refine_ls_extinction_coef 0.0118(4)
_refine_ls_extinction_expression Fc^*^=kFc[1+0.001xFc^2^\l^3^/sin(2\q)]^-1/4^
_refine_ls_extinction_method SHELXL
_refine_ls_goodness_of_fit_ref 0.957
_refine_ls_matrix_type full
_refine_ls_number_parameters 65
_refine_ls_number_reflns 2153
_refine_ls_number_restraints 2
_refine_ls_restrained_S_all 0.956
_refine_ls_R_factor_all 0.0848
_refine_ls_R_factor_gt 0.0451
_refine_ls_shift/su_max 0.010
_refine_ls_shift/su_mean 0.000
_refine_ls_structure_factor_coef Fsqd
_refine_ls_weighting_details 'calc w=1/[\s^2^(Fo^2^)+(0.0383P)^2^+0.0000P] where P=(Fo^2^+2Fc^2^)/3'
_refine_ls_weighting_scheme calc
_refine_ls_wR_factor_gt 0.0834
_refine_ls_wR_factor_ref 0.0913
_reflns_number_gt 1365
_reflns_number_total 2153
_reflns_threshold_expression >2sigma(I)
_cod_data_source_file ws5047.cif
_cod_data_source_block sbn159k3
_cod_database_code 2100722

loop_
_symmetry_equiv_pos_as_xyz
'x, y, z'
'-x+1/2, y+1/2, z'
'-x, -y, z'
'x+1/2, -y+1/2, z'
'-y+1/2, -x+1/2, z'
'y, -x, z'
'-y, x, z'
'y+1/2, x+1/2, z'

loop_
_atom_site_type_symbol
_atom_site_label
_atom_site_fract_x
_atom_site_fract_y
_atom_site_fract_z
_atom_site_U_iso_or_equiv
_atom_site_adp_type
_atom_site_calc_flag
_atom_site_refinement_flags
_atom_site_occupancy
Ba Ba2 0.17232(3) 0.67232(3) 0.5066(3) 0.03420(13) Uani d SP 0.1782(12)
Sr Sr2 0.17232(3) 0.67232(3) 0.5066(3) 0.03420(13) Uani d SP 0.7289(11)
Sr Sr1 0.0000 0.0000 0.4976(5) 0.00966(15) Uani d SP 0.6859(16)
Nb Nb1 0.5000 0.0000 0.0010(4) 0.01894(12) Uani d S 1
Nb Nb2 0.07479(2) 0.21140(2) -0.0023(2) 0.01436(6) Uani d . 1
O O1 0.2813(2) 0.7813(2) 0.9636(15) 0.0203(10) Uani d S 1
O O2 0.1384(2) 0.0678(2) 1.007(2) 0.0458(10) Uani d . 1
O O3 0.9938(2) 0.3428(2) 0.9287(7) 0.0216(8) Uani d . 1
O O4 0.5000 0.0000 0.469(2) 0.084(3) Uani d S 1
O O5 0.0779(4) 0.2051(3) 0.4753(14) 0.0791(15) Uani d . 1

loop_
_atom_site_aniso_label
_atom_site_aniso_U_11
_atom_site_aniso_U_22
_atom_site_aniso_U_33
_atom_site_aniso_U_12
_atom_site_aniso_U_13
_atom_site_aniso_U_23
Ba2 0.04138(18) 0.04138(18) 0.0198(2) -0.0254(2) 0.0046(3) 0.0046(3)
Sr2 0.04138(18) 0.04138(18) 0.0198(2) -0.0254(2) 0.0046(3) 0.0046(3)
Sr1 0.00889(19) 0.00889(19) 0.0112(3) 0.000 0.000 0.000
Nb1 0.01085(13) 0.01085(13) 0.0351(3) 0.00078(19) 0.000 0.000
Nb2 0.01269(11) 0.01132(11) 0.01907(11) 0.00162(9) -0.0037(3) 0.0047(3)
O1 0.0132(9) 0.0132(9) 0.034(3) 0.0065(12) -0.0077(16) -0.0077(16)
O2 0.0198(12) 0.0147(11) 0.103(3) 0.0041(10) 0.023(4) -0.010(4)
O3 0.0235(13) 0.0095(11) 0.032(2) 0.0045(10) -0.0058(12) 0.0001(10)
O4 0.122(5) 0.122(5) 0.006(4) -0.034(6) 0.000 0.000
O5 0.172(4) 0.062(2) 0.0035(14) -0.067(2) 0.014(3) -0.009(2)

loop_
_atom_type_symbol
_atom_type_description
_atom_type_scat_dispersion_real
_atom_type_scat_dispersion_imag
_atom_type_scat_source
Ba Ba -0.3244 2.2819 'International Tables Vol C Tables 4.2.6.8 and 6.1.1.4'
Nb Nb -2.0727 0.6215 'International Tables Vol C Tables 4.2.6.8 and 6.1.1.4'
O O 0.0106 0.0060 'International Tables Vol C Tables 4.2.6.8 and 6.1.1.4'
Sr Sr -1.5307 3.2498 'International Tables Vol C Tables 4.2.6.8 and 6.1.1.4'

loop_
_geom_angle_atom_site_label_1
_geom_angle_atom_site_label_2
_geom_angle_atom_site_label_3
_geom_angle_site_symmetry_1
_geom_angle_site_symmetry_3
_geom_angle
O1 Ba2 O3 . 5_565 90.87(12)
O1 Ba2 O3 . 3_665 90.88(12)
O3 Ba2 O3 5_565 3_665 60.10(11)
O1 Ba2 O1 . 1_554 90.94(11)
O3 Ba2 O1 5_565 1_554 149.89(6)
O3 Ba2 O1 3_665 1_554 149.89(6)
O1 Ba2 O4 . 2 139.8(2)
O3 Ba2 O4 5_565 2 55.23(15)
O3 Ba2 O4 3_665 2 55.23(15)
O1 Ba2 O4 1_554 2 129.27(19)
O1 Ba2 O3 . 5_564 151.94(6)
O3 Ba2 O3 5_565 5_564 85.94(8)
O3 Ba2 O3 3_665 5_564 111.26(10)
O1 Ba2 O3 1_554 5_564 78.55(10)
O4 Ba2 O3 2 5_564 56.28(15)
O1 Ba2 O3 . 3_664 151.94(6)
O3 Ba2 O3 5_565 3_664 111.26(10)
O3 Ba2 O3 3_665 3_664 85.94(8)
O1 Ba2 O3 1_554 3_664 78.55(10)
O4 Ba2 O3 2 3_664 56.28(15)
O3 Ba2 O3 5_564 3_664 51.29(10)
O1 Ba2 O5 . 6_565 56.43(12)
O3 Ba2 O5 5_565 6_565 143.68(12)
O3 Ba2 O5 3_665 6_565 101.31(10)
O1 Ba2 O5 1_554 6_565 55.95(12)
O4 Ba2 O5 2 6_565 142.15(7)
O3 Ba2 O5 5_564 6_565 130.29(12)
O3 Ba2 O5 3_664 6_565 96.88(10)
O1 Ba2 O5 . 2 56.43(12)
O3 Ba2 O5 5_565 2 101.31(10)
O3 Ba2 O5 3_665 2 143.68(12)
O1 Ba2 O5 1_554 2 55.95(12)
O4 Ba2 O5 2 2 142.15(7)
O3 Ba2 O5 5_564 2 96.88(10)
O3 Ba2 O5 3_664 2 130.29(12)
O5 Ba2 O5 6_565 2 74.98(14)
O1 Ba2 O2 . 6_564 103.69(11)
O3 Ba2 O2 5_565 6_564 152.88(8)
O3 Ba2 O2 3_665 6_564 96.39(11)
O1 Ba2 O2 1_554 6_564 54.09(9)
O4 Ba2 O2 2 6_564 101.27(11)
O3 Ba2 O2 5_564 6_564 91.17(13)
O3 Ba2 O2 3_664 6_564 49.26(9)
O5 Ba2 O2 6_565 6_564 47.62(12)
O5 Ba2 O2 2 6_564 105.81(10)
O1 Ba2 O2 . 2_554 103.68(11)
O3 Ba2 O2 5_565 2_554 96.40(11)
O3 Ba2 O2 3_665 2_554 152.88(8)
O1 Ba2 O2 1_554 2_554 54.09(9)
O4 Ba2 O2 2 2_554 101.27(11)
O3 Ba2 O2 5_564 2_554 49.26(9)
O3 Ba2 O2 3_664 2_554 91.17(13)
O5 Ba2 O2 6_565 2_554 105.81(10)
O5 Ba2 O2 2 2_554 47.62(12)
O2 Ba2 O2 6_564 2_554 102.1(2)
O1 Ba2 O2 . 6_565 55.57(8)
O3 Ba2 O2 5_565 6_565 99.06(13)
O3 Ba2 O2 3_665 6_565 51.64(9)
O1 Ba2 O2 1_554 6_565 106.66(11)
O4 Ba2 O2 2 6_565 104.63(11)
O3 Ba2 O2 5_564 6_565 152.40(9)
O3 Ba2 O2 3_664 6_565 102.35(11)
O5 Ba2 O2 6_565 6_565 51.14(13)
O5 Ba2 O2 2 6_565 108.55(9)
O2 Ba2 O2 6_564 6_565 72.04(6)
O2 Ba2 O2 2_554 6_565 154.08(9)
O2 Sr1 O2 6_554 7_554 90.0(3)
O2 Sr1 O2 6_554 3_554 60.00(17)
O2 Sr1 O2 7_554 3_554 60.00(17)
O2 Sr1 O2 6_554 1_554 60.00(17)
O2 Sr1 O2 7_554 1_554 60.00(17)
O2 Sr1 O2 3_554 1_554 90.0(3)
O2 Sr1 O5 6_554 3 59.64(15)
O2 Sr1 O5 7_554 3 117.40(16)
O2 Sr1 O5 3_554 3 57.41(14)
O2 Sr1 O5 1_554 3 119.57(16)
O2 Sr1 O5 6_554 . 117.40(16)
O2 Sr1 O5 7_554 . 59.64(15)
O2 Sr1 O5 3_554 . 119.57(16)
O2 Sr1 O5 1_554 . 57.41(14)
O5 Sr1 O5 3 . 176.3(2)
O2 Sr1 O5 6_554 7 119.57(16)
O2 Sr1 O5 7_554 7 57.41(14)
O2 Sr1 O5 3_554 7 59.64(15)
O2 Sr1 O5 1_554 7 117.41(16)
O5 Sr1 O5 3 7 89.940(8)
O5 Sr1 O5 . 7 89.943(8)
O2 Sr1 O5 6_554 6 57.41(14)
O2 Sr1 O5 7_554 6 119.57(16)
O2 Sr1 O5 3_554 6 117.41(16)
O2 Sr1 O5 1_554 6 59.64(15)
O5 Sr1 O5 3 6 89.943(8)
O5 Sr1 O5 . 6 89.940(8)
O5 Sr1 O5 7 6 176.3(2)
O2 Sr1 O2 6_554 7 178.9(3)
O2 Sr1 O2 7_554 7 91.11(8)
O2 Sr1 O2 3_554 7 120.63(5)
O2 Sr1 O2 1_554 7 120.64(5)
O5 Sr1 O2 3 7 119.77(15)
O5 Sr1 O2 . 7 63.23(14)
O5 Sr1 O2 7 7 61.12(15)
O5 Sr1 O2 6 7 121.94(16)
O2 Sr1 O2 6_554 6 91.11(8)
O2 Sr1 O2 7_554 6 178.9(3)
O2 Sr1 O2 3_554 6 120.64(5)
O2 Sr1 O2 1_554 6 120.63(5)
O5 Sr1 O2 3 6 63.23(14)
O5 Sr1 O2 . 6 119.77(15)
O5 Sr1 O2 7 6 121.94(16)
O5 Sr1 O2 6 6 61.12(15)
O2 Sr1 O2 7 6 87.8(3)
O2 Sr1 O2 6_554 . 120.63(5)
O2 Sr1 O2 7_554 . 120.64(5)
O2 Sr1 O2 3_554 . 178.9(3)
O2 Sr1 O2 1_554 . 91.11(8)
O5 Sr1 O2 3 . 121.94(16)
O5 Sr1 O2 . . 61.12(15)
O5 Sr1 O2 7 . 119.77(15)
O5 Sr1 O2 6 . 63.23(14)
O2 Sr1 O2 7 . 58.71(16)
O2 Sr1 O2 6 . 58.71(16)
O2 Sr1 O2 6_554 3 120.64(5)
O2 Sr1 O2 7_554 3 120.63(5)
O2 Sr1 O2 3_554 3 91.11(8)
O2 Sr1 O2 1_554 3 178.9(3)
O5 Sr1 O2 3 3 61.12(15)
O5 Sr1 O2 . 3 121.94(16)
O5 Sr1 O2 7 3 63.23(14)
O5 Sr1 O2 6 3 119.77(15)
O2 Sr1 O2 7 3 58.71(16)
O2 Sr1 O2 6 3 58.71(16)
O2 Sr1 O2 . 3 87.8(3)
O4 Nb1 O3 . 2_644 98.22(9)
O4 Nb1 O3 . 4_454 98.22(9)
O3 Nb1 O3 2_644 4_454 163.56(19)
O4 Nb1 O3 . 7_644 98.22(9)
O3 Nb1 O3 2_644 7_644 84.40(16)
O3 Nb1 O3 4_454 7_644 93.25(17)
O4 Nb1 O3 . 6_564 98.22(9)
O3 Nb1 O3 2_644 6_564 93.25(17)
O3 Nb1 O3 4_454 6_564 84.40(16)
O3 Nb1 O3 7_644 6_564 163.56(19)
O4 Nb1 O4 . 1_554 180.0000(10)
O3 Nb1 O4 2_644 1_554 81.78(9)
O3 Nb1 O4 4_454 1_554 81.78(9)
O3 Nb1 O4 7_644 1_554 81.78(9)
O3 Nb1 O4 6_564 1_554 81.78(9)
O4 Nb1 Sr2 . 2_544 122.53(3)
O3 Nb1 Sr2 2_644 2_544 122.41(9)
O3 Nb1 Sr2 4_454 2_544 46.39(8)
O3 Nb1 Sr2 7_644 2_544 122.41(9)
O3 Nb1 Sr2 6_564 2_544 46.39(8)
O4 Nb1 Sr2 1_554 2_544 57.47(3)
O4 Nb1 Ba2 . 4_554 122.53(3)
O3 Nb1 Ba2 2_644 4_554 46.39(8)
O3 Nb1 Ba2 4_454 4_554 122.41(9)
O3 Nb1 Ba2 7_644 4_554 46.39(8)
O3 Nb1 Ba2 6_564 4_554 122.41(9)
O4 Nb1 Ba2 1_554 4_554 57.47(3)
Sr2 Nb1 Ba2 2_544 4_554 114.95(5)
O4 Nb1 Sr2 . 4_554 122.53(3)
O3 Nb1 Sr2 2_644 4_554 46.39(8)
O3 Nb1 Sr2 4_454 4_554 122.41(9)
O3 Nb1 Sr2 7_644 4_554 46.39(8)
O3 Nb1 Sr2 6_564 4_554 122.41(9)
O4 Nb1 Sr2 1_554 4_554 57.47(3)
Sr2 Nb1 Sr2 2_544 4_554 114.95(5)
O4 Nb1 Ba2 . 2_544 122.53(3)
O3 Nb1 Ba2 2_644 2_544 122.41(9)
O3 Nb1 Ba2 4_454 2_544 46.39(8)
O3 Nb1 Ba2 7_644 2_544 122.41(9)
O3 Nb1 Ba2 6_564 2_544 46.39(8)
O4 Nb1 Ba2 1_554 2_544 57.47(3)
Ba2 Nb1 Ba2 4_554 2_544 114.95(5)
Sr2 Nb1 Ba2 4_554 2_544 114.95(5)
O4 Nb1 Sr2 . 2_545 56.89(3)
O3 Nb1 Sr2 2_644 2_545 133.39(9)
O3 Nb1 Sr2 4_454 2_545 57.95(9)
O3 Nb1 Sr2 7_644 2_545 133.39(9)
O3 Nb1 Sr2 6_564 2_545 57.94(9)
O4 Nb1 Sr2 1_554 2_545 123.11(3)
Sr2 Nb1 Sr2 2_544 2_545 65.69(2)
Ba2 Nb1 Sr2 4_554 2_545 179.42(5)
Sr2 Nb1 Sr2 4_554 2_545 179.42(5)
Ba2 Nb1 Sr2 2_544 2_545 65.69(2)
O4 Nb1 Ba2 . 2_545 56.89(3)
O3 Nb1 Ba2 2_644 2_545 133.39(9)
O3 Nb1 Ba2 4_454 2_545 57.95(9)
O3 Nb1 Ba2 7_644 2_545 133.39(9)
O3 Nb1 Ba2 6_564 2_545 57.94(9)
O4 Nb1 Ba2 1_554 2_545 123.11(3)
Sr2 Nb1 Ba2 2_544 2_545 65.69(2)
Ba2 Nb1 Ba2 4_554 2_545 179.42(5)
Sr2 Nb1 Ba2 4_554 2_545 179.42(5)
Ba2 Nb1 Ba2 2_544 2_545 65.69(2)
O5 Nb2 O3 . 1_454 100.66(17)
O5 Nb2 O2 . 1_554 86.2(3)
O3 Nb2 O2 1_454 1_554 169.7(2)
O5 Nb2 O2 . 7_554 88.9(3)
O3 Nb2 O2 1_454 7_554 85.66(12)
O2 Nb2 O2 1_554 7_554 86.78(16)
O5 Nb2 O1 . 2_544 93.8(2)
O3 Nb2 O1 1_454 2_544 95.15(13)
O2 Nb2 O1 1_554 2_544 92.05(12)
O2 Nb2 O1 7_554 2_544 177.0(3)
O5 Nb2 O5 . 1_554 174.9(3)
O3 Nb2 O5 1_454 1_554 84.44(16)
O2 Nb2 O5 1_554 1_554 88.6(3)
O2 Nb2 O5 7_554 1_554 91.0(3)
O1 Nb2 O5 2_544 1_554 86.2(2)
O5 Nb2 Sr1 . 1_554 123.14(12)
O3 Nb2 Sr1 1_454 1_554 115.41(9)
O2 Nb2 Sr1 1_554 1_554 54.3(2)
O2 Nb2 Sr1 7_554 1_554 54.27(19)
O1 Nb2 Sr1 2_544 1_554 122.88(13)
O5 Nb2 Sr1 1_554 1_554 53.27(10)
O5 Nb2 Sr1 . . 53.13(12)
O3 Nb2 Sr1 1_454 . 126.07(9)
O2 Nb2 Sr1 1_554 . 52.70(18)
O2 Nb2 Sr1 7_554 . 52.73(18)
O1 Nb2 Sr1 2_544 . 128.31(14)
O5 Nb2 Sr1 1_554 . 123.29(10)
Sr1 Nb2 Sr1 1_554 . 70.11(4)
O5 Nb2 Ba2 . 2_544 119.55(17)
O3 Nb2 Ba2 1_454 2_544 118.55(9)
O2 Nb2 Ba2 1_554 2_544 63.10(16)
O2 Nb2 Ba2 7_554 2_544 134.69(19)
O1 Nb2 Ba2 2_544 2_544 42.50(13)
O5 Nb2 Ba2 1_554 2_544 57.52(15)
Sr1 Nb2 Ba2 1_554 2_544 80.39(3)
Sr1 Nb2 Ba2 . 2_544 115.28(2)
O5 Nb2 Sr2 . 2_544 119.55(17)
O3 Nb2 Sr2 1_454 2_544 118.55(9)
O2 Nb2 Sr2 1_554 2_544 63.10(16)
O2 Nb2 Sr2 7_554 2_544 134.69(19)
O1 Nb2 Sr2 2_544 2_544 42.50(13)
O5 Nb2 Sr2 1_554 2_544 57.52(15)
Sr1 Nb2 Sr2 1_554 2_544 80.39(3)
Sr1 Nb2 Sr2 . 2_544 115.28(2)
O5 Nb2 Sr2 . 2_545 56.49(16)
O3 Nb2 Sr2 1_454 2_545 128.19(8)
O2 Nb2 Sr2 1_554 2_545 62.10(17)
O2 Nb2 Sr2 7_554 2_545 132.61(19)
O1 Nb2 Sr2 2_544 2_545 48.67(15)
O5 Nb2 Sr2 1_554 2_545 120.59(15)
Sr1 Nb2 Sr2 1_554 2_545 115.672(15)
Sr1 Nb2 Sr2 . 2_545 79.88(3)
Ba2 Nb2 Sr2 2_544 2_545 63.16(2)
Sr2 Nb2 Sr2 2_544 2_545 63.16(2)
O5 Nb2 Ba2 . 2_545 56.49(16)
O3 Nb2 Ba2 1_454 2_545 128.19(8)
O2 Nb2 Ba2 1_554 2_545 62.10(17)
O2 Nb2 Ba2 7_554 2_545 132.61(19)
O1 Nb2 Ba2 2_544 2_545 48.67(15)
O5 Nb2 Ba2 1_554 2_545 120.59(15)
Sr1 Nb2 Ba2 1_554 2_545 115.672(15)
Sr1 Nb2 Ba2 . 2_545 79.88(3)
Ba2 Nb2 Ba2 2_544 2_545 63.16(2)
Sr2 Nb2 Ba2 2_544 2_545 63.16(2)
Nb2 O1 Nb2 6_566 2_556 141.03(19)
Nb2 O1 Ba2 6_566 . 106.54(14)
Nb2 O1 Ba2 2_556 . 106.54(14)
Nb2 O1 Ba2 6_566 1_556 99.74(16)
Nb2 O1 Ba2 2_556 1_556 99.74(16)
Ba2 O1 Ba2 . 1_556 90.94(11)
Nb2 O1 Sr2 6_566 1_556 99.74(16)
Nb2 O1 Sr2 2_556 1_556 99.74(16)
Ba2 O1 Sr2 . 1_556 90.94(11)
Nb2 O2 Nb2 1_556 6_556 176.1(3)
Nb2 O2 Sr1 1_556 1_556 92.34(19)
Nb2 O2 Sr1 6_556 1_556 91.46(19)
Nb2 O2 Sr1 1_556 . 90.7(2)
Nb2 O2 Sr1 6_556 . 89.91(19)
Sr1 O2 Sr1 1_556 . 91.11(8)
Nb2 O2 Ba2 1_556 2_546 86.60(16)
Nb2 O2 Ba2 6_556 2_546 92.08(18)
Sr1 O2 Ba2 1_556 2_546 99.0(3)
Sr1 O2 Ba2 . 2_546 169.7(2)
Nb2 O2 Ba2 1_556 2_545 85.31(16)
Nb2 O2 Ba2 6_556 2_545 90.82(16)
Sr1 O2 Ba2 1_556 2_545 170.8(3)
Sr1 O2 Ba2 . 2_545 97.8(2)
Ba2 O2 Ba2 2_546 2_545 72.04(6)
Nb2 O3 Nb1 1_656 2_656 142.53(16)
Nb2 O3 Ba2 1_656 3_665 115.56(12)
Nb1 O3 Ba2 2_656 3_665 100.94(11)
Nb2 O3 Sr2 1_656 3_665 115.56(12)
Nb1 O3 Sr2 2_656 3_665 100.94(11)
Nb2 O3 Sr2 1_656 3_666 101.28(11)
Nb1 O3 Sr2 2_656 3_666 88.96(10)
Ba2 O3 Sr2 3_665 3_666 85.94(8)
Sr2 O3 Sr2 3_665 3_666 85.94(8)
Nb2 O3 Ba2 1_656 3_666 101.28(11)
Nb1 O3 Ba2 2_656 3_666 88.96(10)
Ba2 O3 Ba2 3_665 3_666 85.94(8)
Sr2 O3 Ba2 3_665 3_666 85.94(8)
Nb1 O4 Nb1 . 1_556 180.0
Nb1 O4 Ba2 . 2_545 92.80(17)
Nb1 O4 Ba2 1_556 2_545 87.20(17)
Nb1 O4 Ba2 . 4 92.80(17)
Nb1 O4 Ba2 1_556 4 87.20(17)
Ba2 O4 Ba2 2_545 4 174.4(3)
Nb1 O4 Sr2 . 2_545 92.80(17)
Nb1 O4 Sr2 1_556 2_545 87.20(17)
Ba2 O4 Sr2 4 2_545 174.4(3)
Nb1 O4 Sr2 . 4 92.80(17)
Nb1 O4 Sr2 1_556 4 87.20(17)
Ba2 O4 Sr2 2_545 4 174.4(3)
Sr2 O4 Sr2 2_545 4 174.4(3)
Nb2 O5 Nb2 . 1_556 174.9(3)
Nb2 O5 Sr1 . . 93.66(17)
Nb2 O5 Sr1 1_556 . 89.84(16)
Nb2 O5 Ba2 . 2_545 93.71(19)
Nb2 O5 Ba2 1_556 2_545 89.11(18)
Sr1 O5 Ba2 . 2_545 103.23(15)
Nb2 O5 Sr2 . 2_545 93.71(19)
Nb2 O5 Sr2 1_556 2_545 89.11(18)
Sr1 O5 Sr2 . 2_545 103.23(15)

loop_
_geom_bond_atom_site_label_1
_geom_bond_atom_site_label_2
_geom_bond_site_symmetry_2
_geom_bond_distance
Ba2 O1 . 2.616(5)
Ba2 O3 5_565 2.647(3)
Ba2 O3 3_665 2.647(3)
Ba2 O1 1_554 2.856(5)
Ba2 O4 2 3.0303(8)
Ba2 O3 5_564 3.063(3)
Ba2 O3 3_664 3.063(3)
Ba2 O5 6_565 3.131(5)
Ba2 O5 2 3.131(5)
Ba2 O2 6_564 3.318(6)
Ba2 O2 2_554 3.318(6)
Ba2 O2 6_565 3.321(5)
Sr1 O2 6_554 2.707(7)
Sr1 O2 7_554 2.707(7)
Sr1 O2 3_554 2.707(7)
Sr1 O2 1_554 2.707(7)
Sr1 O5 3 2.726(4)
Sr1 O5 . 2.726(4)
Sr1 O5 7 2.726(4)
Sr1 O5 6 2.726(4)
Sr1 O2 7 2.761(7)
Sr1 O2 6 2.761(7)
Sr1 O2 . 2.761(7)
Sr1 O2 3 2.761(7)
Nb1 O4 . 1.826(9)
Nb1 O3 2_644 1.974(3)
Nb1 O3 4_454 1.974(3)
Nb1 O3 7_644 1.974(3)
Nb1 O3 6_564 1.974(3)
Nb1 O4 1_554 2.078(9)
Nb1 Sr2 2_544 3.5898(11)
Nb1 Ba2 4_554 3.5898(11)
Nb1 Sr2 4_554 3.5898(11)
Nb1 Ba2 2_544 3.5898(11)
Nb1 Sr2 2_545 3.6134(11)
Nb1 Ba2 2_545 3.6134(11)
Nb2 O5 . 1.866(5)
Nb2 O3 1_454 1.936(3)
Nb2 O2 1_554 1.950(3)
Nb2 O2 7_554 1.990(3)
Nb2 O1 2_544 1.992(2)
Nb2 O5 1_554 2.042(5)
Nb2 Sr1 1_554 3.4012(12)
Nb2 Ba2 2_544 3.7116(8)
Nb2 Sr2 2_544 3.7116(8)
Nb2 Sr2 2_545 3.7479(8)
Nb2 Ba2 2_545 3.7479(8)
O1 Nb2 6_566 1.992(2)
O1 Nb2 2_556 1.992(2)
O1 Ba2 1_556 2.856(5)
O1 Sr2 1_556 2.856(5)
O2 Nb2 1_556 1.950(3)
O2 Nb2 6_556 1.990(3)
O2 Sr1 1_556 2.707(7)
O2 Ba2 2_546 3.318(6)
O2 Ba2 2_545 3.321(5)
O3 Nb2 1_656 1.936(3)
O3 Nb1 2_656 1.974(3)
O3 Ba2 3_665 2.647(3)
O3 Sr2 3_665 2.647(3)
O3 Sr2 3_666 3.063(3)
O3 Ba2 3_666 3.063(3)
O4 Nb1 1_556 2.078(9)
O4 Ba2 2_545 3.0303(7)
O4 Ba2 4 3.0303(7)
O4 Sr2 2_545 3.0303(7)
O4 Sr2 4 3.0303(7)
O5 Nb2 1_556 2.042(5)
O5 Ba2 2_545 3.131(5)
O5 Sr2 2_545 3.131(5)
